data_4072490
loop_
_publ_author_name
'Wagler, J\"org'

_publ_contact_author
;Wagler, J\"org 
 Institut f\"ur Anorganische Chemie  
 Technische Universit\"at Bergakademie Freiberg
 Leipziger Str. 29 
 09596 Freiberg 
 Bundesrepublik Deutschland
;
_publ_section_title
;
 A Disilane with a Hypercoordinate Silicon Atom:&#x00A0; Coordination of
 an Imine Ligand versus Si&#x2212;Si Bond Splitting
;
_journal_issue 1
_journal_name_full Organometallics
_journal_page_first 155
_journal_paper_doi 10.1021/om060698a
_journal_volume 26
_journal_year 2007
_chemical_formula_moiety 'C21 H18 Cl N O3 Si, 0.5(C4 H8 O2)'
_chemical_formula_sum 'C23 H22 Cl N O4 Si'
_chemical_formula_weight 439.96
_chemical_name_systematic
; 
 ? 
;
_space_group_IT_number 2
_symmetry_cell_setting triclinic
_symmetry_space_group_name_Hall '-P 1'
_symmetry_space_group_name_H-M 'P -1'
_atom_sites_solution_hydrogens geom
_atom_sites_solution_primary direct
_atom_sites_solution_secondary difmap
_audit_creation_method SHELXL-97
_cell_angle_alpha 116.999(2)
_cell_angle_beta 92.598(3)
_cell_angle_gamma 97.476(3)
_cell_formula_units_Z 2
_cell_length_a 10.1667(12)
_cell_length_b 10.6090(12)
_cell_length_c 11.4683(10)
_cell_measurement_reflns_used 5598
_cell_measurement_temperature 296(2)
_cell_measurement_theta_max 27.51
_cell_measurement_theta_min 2.72
_cell_volume 1085.1(2)
_computing_cell_refinement 'Bruker SMART'
_computing_data_collection 'Bruker SMART'
_computing_data_reduction 'Bruker SAINT'
_computing_molecular_graphics 'ORTEP32 (Farugia)'
_computing_publication_material 'Ciftab (Sheldrick)'
_computing_structure_refinement 'SHELXL-97 (Sheldrick, 1997)'
_computing_structure_solution 'SHELXS-97 (Sheldrick, 1990)'
_diffrn_ambient_temperature 296(2)
_diffrn_measured_fraction_theta_full 0.984
_diffrn_measured_fraction_theta_max 0.984
_diffrn_measurement_device_type 'CCD area detector'
_diffrn_measurement_method 'phi and omega scans'
_diffrn_radiation_monochromator graphite
_diffrn_radiation_source 'fine-focus sealed tube'
_diffrn_radiation_type MoK\a
_diffrn_radiation_wavelength 0.71073
_diffrn_reflns_av_R_equivalents 0.0279
_diffrn_reflns_av_sigmaI/netI 0.0282
_diffrn_reflns_limit_h_max 13
_diffrn_reflns_limit_h_min -13
_diffrn_reflns_limit_k_max 13
_diffrn_reflns_limit_k_min -13
_diffrn_reflns_limit_l_max 14
_diffrn_reflns_limit_l_min -8
_diffrn_reflns_number 15067
_diffrn_reflns_theta_full 27.50
_diffrn_reflns_theta_max 27.50
_diffrn_reflns_theta_min 2.18
_exptl_absorpt_coefficient_mu 0.261
_exptl_absorpt_correction_T_max 0.9694
_exptl_absorpt_correction_T_min 0.8286
_exptl_absorpt_correction_type multi-scan
_exptl_absorpt_process_details SADABS
_exptl_crystal_colour yellow
_exptl_crystal_density_diffrn 1.347
_exptl_crystal_density_method 'not measured'
_exptl_crystal_description piece
_exptl_crystal_F_000 460
_exptl_crystal_size_max 0.44
_exptl_crystal_size_mid 0.26
_exptl_crystal_size_min 0.12
_refine_diff_density_max 0.349
_refine_diff_density_min -0.303
_refine_diff_density_rms 0.039
_refine_ls_extinction_method none
_refine_ls_goodness_of_fit_ref 1.092
_refine_ls_hydrogen_treatment constr
_refine_ls_matrix_type full
_refine_ls_number_parameters 271
_refine_ls_number_reflns 4896
_refine_ls_number_restraints 0
_refine_ls_restrained_S_all 1.092
_refine_ls_R_factor_all 0.0555
_refine_ls_R_factor_gt 0.0381
_refine_ls_shift/su_max 0.000
_refine_ls_shift/su_mean 0.000
_refine_ls_structure_factor_coef Fsqd
_refine_ls_weighting_details 'calc w=1/[\s^2^(Fo^2^)+(0.0543P)^2^+0.1774P] where P=(Fo^2^+2Fc^2^)/3'
_refine_ls_weighting_scheme calc
_refine_ls_wR_factor_gt 0.1048
_refine_ls_wR_factor_ref 0.1105
_reflns_number_gt 3794
_reflns_number_total 4896
_reflns_threshold_expression >2sigma(I)
_cod_data_source_file om060698asi20060802_101330.cif
_cod_data_source_block compound_8
_cod_original_sg_symbol_Hall -P1
_cod_original_sg_symbol_H-M P-1
_cod_database_code 4072490

loop_
_symmetry_equiv_pos_as_xyz
'x, y, z'
'-x, -y, -z'

loop_
_atom_site_label
_atom_site_type_symbol
_atom_site_fract_x
_atom_site_fract_y
_atom_site_fract_z
_atom_site_U_iso_or_equiv
_atom_site_adp_type
_atom_site_occupancy
_atom_site_symmetry_multiplicity
_atom_site_calc_flag
_atom_site_refinement_flags
Cl1 Cl 0.30221(5) 0.35222(5) 0.25962(5) 0.06198(16) Uani 1 1 d .
Si1 Si 0.39918(4) 0.18483(4) 0.26668(4) 0.03672(13) Uani 1 1 d .
O1 O 0.47569(10) 0.17053(11) 0.13595(11) 0.0387(3) Uani 1 1 d .
O2 O 0.24953(11) 0.09464(13) 0.26318(13) 0.0492(3) Uani 1 1 d .
O3 O 0.88113(12) 0.31580(14) 0.02504(14) 0.0549(3) Uani 1 1 d .
N1 N 0.46438(12) 0.00089(13) 0.24036(13) 0.0351(3) Uani 1 1 d .
C1 C 0.60587(14) 0.15546(15) 0.12637(14) 0.0336(3) Uani 1 1 d .
C2 C 0.68133(15) 0.23309(16) 0.07607(15) 0.0384(3) Uani 1 1 d .
H2 H 0.6413 0.2901 0.0479 0.046 Uiso 1 1 calc R
C3 C 0.81599(16) 0.22689(17) 0.06706(16) 0.0410(4) Uani 1 1 d .
C4 C 0.87628(16) 0.13653(18) 0.10355(18) 0.0460(4) Uani 1 1 d .
H4 H 0.9664 0.1310 0.0966 0.055 Uiso 1 1 calc R
C5 C 0.79950(16) 0.05627(17) 0.14983(17) 0.0429(4) Uani 1 1 d .
H5 H 0.8389 -0.0056 0.1719 0.052 Uiso 1 1 calc R
C6 C 0.66387(15) 0.06394(15) 0.16523(15) 0.0351(3) Uani 1 1 d .
C7 C 0.58282(15) -0.02589(15) 0.20909(15) 0.0356(3) Uani 1 1 d .
C8 C 0.64073(15) -0.14521(16) 0.21635(16) 0.0375(3) Uani 1 1 d .
C9 C 0.69414(18) -0.12824(19) 0.33695(18) 0.0488(4) Uani 1 1 d .
H9 H 0.6941 -0.0429 0.4132 0.059 Uiso 1 1 calc R
C10 C 0.74782(19) -0.2392(2) 0.3436(2) 0.0554(5) Uani 1 1 d .
H10 H 0.7841 -0.2282 0.4243 0.066 Uiso 1 1 calc R
C11 C 0.74722(19) -0.3655(2) 0.2306(2) 0.0552(5) Uani 1 1 d .
H11 H 0.7822 -0.4399 0.2354 0.066 Uiso 1 1 calc R
C12 C 0.69520(18) -0.38231(18) 0.1106(2) 0.0496(4) Uani 1 1 d .
H12 H 0.6949 -0.4681 0.0348 0.060 Uiso 1 1 calc R
C13 C 0.64303(16) -0.27137(16) 0.10226(17) 0.0416(4) Uani 1 1 d .
H13 H 0.6100 -0.2817 0.0209 0.050 Uiso 1 1 calc R
C14 C 0.36233(16) -0.08395(17) 0.26790(16) 0.0388(3) Uani 1 1 d .
C15 C 0.36072(18) -0.20980(19) 0.27911(19) 0.0499(4) Uani 1 1 d .
H15 H 0.4373 -0.2511 0.2709 0.060 Uiso 1 1 calc R
C16 C 0.2432(2) -0.2725(2) 0.3027(2) 0.0600(5) Uani 1 1 d .
H16 H 0.2415 -0.3565 0.3100 0.072 Uiso 1 1 calc R
C17 C 0.1293(2) -0.2122(2) 0.3155(2) 0.0619(5) Uani 1 1 d .
H17 H 0.0519 -0.2557 0.3320 0.074 Uiso 1 1 calc R
C18 C 0.12842(18) -0.0882(2) 0.3042(2) 0.0559(5) Uani 1 1 d .
H18 H 0.0514 -0.0475 0.3131 0.067 Uiso 1 1 calc R
C19 C 0.24534(16) -0.02548(18) 0.27937(17) 0.0433(4) Uani 1 1 d .
C20 C 1.0227(2) 0.3282(3) 0.0279(3) 0.0783(7) Uani 1 1 d .
H20A H 1.0625 0.3619 0.1167 0.117 Uiso 1 1 d R
H20B H 1.0555 0.3949 -0.0034 0.117 Uiso 1 1 d R
H20C H 1.0454 0.2360 -0.0276 0.117 Uiso 1 1 d R
C21 C 0.5002(2) 0.28993(19) 0.42958(18) 0.0548(5) Uani 1 1 d .
H21A H 0.5436 0.2270 0.4514 0.082 Uiso 1 1 d R
H21B H 0.4431 0.3359 0.4952 0.082 Uiso 1 1 d R
H21C H 0.5664 0.3614 0.4266 0.082 Uiso 1 1 d R
C22 C 0.8766(2) 0.4460(3) 0.4288(2) 0.0690(6) Uani 1 1 d .
H22A H 0.8198 0.3905 0.3457 0.083 Uiso 1 1 calc R
H22B H 0.8197 0.4775 0.4989 0.083 Uiso 1 1 calc R
C23 C 1.0344(3) 0.6462(2) 0.5514(2) 0.0768(7) Uani 1 1 d .
H23A H 0.9787 0.6797 0.6224 0.092 Uiso 1 1 calc R
H23B H 1.0882 0.7294 0.5525 0.092 Uiso 1 1 calc R
O4 O 0.95251(18) 0.56571(18) 0.42850(16) 0.0810(5) Uani 1 1 d .

loop_
_atom_site_aniso_label
_atom_site_aniso_U_11
_atom_site_aniso_U_22
_atom_site_aniso_U_33
_atom_site_aniso_U_23
_atom_site_aniso_U_13
_atom_site_aniso_U_12
Cl1 0.0674(3) 0.0613(3) 0.0779(4) 0.0416(3) 0.0231(3) 0.0388(2)
Si1 0.0372(2) 0.0368(2) 0.0391(3) 0.01858(18) 0.00437(17) 0.01214(16)
O1 0.0364(5) 0.0454(6) 0.0420(6) 0.0250(5) 0.0039(4) 0.0145(4)
O2 0.0377(6) 0.0525(7) 0.0662(8) 0.0335(6) 0.0066(5) 0.0138(5)
O3 0.0466(7) 0.0650(8) 0.0670(9) 0.0423(7) 0.0136(6) 0.0080(6)
N1 0.0372(6) 0.0341(6) 0.0371(7) 0.0187(5) 0.0028(5) 0.0084(5)
C1 0.0360(7) 0.0328(7) 0.0296(8) 0.0122(6) 0.0009(6) 0.0085(5)
C2 0.0421(8) 0.0383(8) 0.0368(9) 0.0185(7) 0.0022(6) 0.0099(6)
C3 0.0443(8) 0.0405(8) 0.0365(9) 0.0167(7) 0.0063(7) 0.0058(6)
C4 0.0363(8) 0.0497(9) 0.0529(10) 0.0226(8) 0.0097(7) 0.0141(7)
C5 0.0415(8) 0.0419(8) 0.0499(10) 0.0230(7) 0.0054(7) 0.0156(7)
C6 0.0373(7) 0.0332(7) 0.0355(8) 0.0154(6) 0.0031(6) 0.0105(6)
C7 0.0392(8) 0.0333(7) 0.0343(8) 0.0151(6) -0.0007(6) 0.0097(6)
C8 0.0366(7) 0.0388(7) 0.0445(9) 0.0244(7) 0.0046(6) 0.0116(6)
C9 0.0538(10) 0.0509(9) 0.0452(10) 0.0240(8) 0.0013(8) 0.0161(8)
C10 0.0561(11) 0.0681(12) 0.0585(12) 0.0423(10) -0.0008(9) 0.0181(9)
C11 0.0545(10) 0.0551(10) 0.0774(14) 0.0458(10) 0.0102(9) 0.0210(8)
C12 0.0544(10) 0.0395(8) 0.0605(12) 0.0255(8) 0.0122(8) 0.0155(7)
C13 0.0452(8) 0.0413(8) 0.0447(10) 0.0240(7) 0.0059(7) 0.0124(6)
C14 0.0403(8) 0.0409(8) 0.0352(9) 0.0189(7) 0.0003(6) 0.0033(6)
C15 0.0506(10) 0.0498(9) 0.0586(12) 0.0333(9) 0.0051(8) 0.0075(7)
C16 0.0616(12) 0.0590(11) 0.0711(14) 0.0436(10) 0.0034(10) -0.0011(9)
C17 0.0506(11) 0.0738(13) 0.0684(14) 0.0437(11) 0.0026(9) -0.0063(9)
C18 0.0389(9) 0.0709(12) 0.0625(12) 0.0360(10) 0.0035(8) 0.0054(8)
C19 0.0407(8) 0.0470(9) 0.0430(10) 0.0227(7) 0.0003(7) 0.0047(7)
C20 0.0463(11) 0.0958(17) 0.116(2) 0.0700(16) 0.0183(12) 0.0065(11)
C21 0.0671(12) 0.0453(9) 0.0427(11) 0.0129(8) -0.0005(8) 0.0103(8)
C22 0.0508(11) 0.0918(16) 0.0488(12) 0.0227(11) -0.0052(9) 0.0028(10)
C23 0.0950(18) 0.0659(13) 0.0638(15) 0.0324(11) -0.0171(12) -0.0052(12)
O4 0.1050(13) 0.0767(10) 0.0650(10) 0.0425(8) -0.0253(9) 0.0030(9)

loop_
_atom_type_symbol
_atom_type_description
_atom_type_scat_dispersion_real
_atom_type_scat_dispersion_imag
_atom_type_scat_source
C C 0.0033 0.0016 'International Tables Vol C Tables 4.2.6.8 and 6.1.1.4'
H H 0.0000 0.0000 'International Tables Vol C Tables 4.2.6.8 and 6.1.1.4'
N N 0.0061 0.0033 'International Tables Vol C Tables 4.2.6.8 and 6.1.1.4'
O O 0.0106 0.0060 'International Tables Vol C Tables 4.2.6.8 and 6.1.1.4'
Si Si 0.0817 0.0704 'International Tables Vol C Tables 4.2.6.8 and 6.1.1.4'
Cl Cl 0.1484 0.1585 'International Tables Vol C Tables 4.2.6.8 and 6.1.1.4'

loop_
_geom_angle_atom_site_label_1
_geom_angle_atom_site_label_2
_geom_angle_atom_site_label_3
_geom_angle
_geom_angle_site_symmetry_1
_geom_angle_site_symmetry_3
O1 Si1 O2 126.41(6) . .
O1 Si1 C21 116.27(8) . .
O2 Si1 C21 116.68(8) . .
O1 Si1 N1 86.96(5) . .
O2 Si1 N1 83.61(5) . .
C21 Si1 N1 91.95(7) . .
O1 Si1 Cl1 89.61(4) . .
O2 Si1 Cl1 89.65(4) . .
C21 Si1 Cl1 99.40(6) . .
N1 Si1 Cl1 168.51(5) . .
C1 O1 Si1 123.00(9) . .
C19 O2 Si1 118.43(10) . .
C3 O3 C20 118.34(15) . .
C7 N1 C14 128.07(13) . .
C7 N1 Si1 123.40(10) . .
C14 N1 Si1 108.46(9) . .
O1 C1 C2 117.28(12) . .
O1 C1 C6 122.27(13) . .
C2 C1 C6 120.46(13) . .
C1 C2 C3 120.69(14) . .
C1 C2 H2 119.7 . .
C3 C2 H2 119.7 . .
O3 C3 C2 115.03(14) . .
O3 C3 C4 124.65(15) . .
C2 C3 C4 120.30(15) . .
C5 C4 C3 118.63(15) . .
C5 C4 H4 120.7 . .
C3 C4 H4 120.7 . .
C4 C5 C6 122.69(14) . .
C4 C5 H5 118.7 . .
C6 C5 H5 118.7 . .
C5 C6 C1 117.16(14) . .
C5 C6 C7 121.97(13) . .
C1 C6 C7 120.70(13) . .
N1 C7 C6 118.92(12) . .
N1 C7 C8 123.24(13) . .
C6 C7 C8 117.83(13) . .
C9 C8 C13 120.16(14) . .
C9 C8 C7 119.82(14) . .
C13 C8 C7 120.01(14) . .
C8 C9 C10 119.77(17) . .
C8 C9 H9 120.1 . .
C10 C9 H9 120.1 . .
C11 C10 C9 119.90(17) . .
C11 C10 H10 120.0 . .
C9 C10 H10 120.0 . .
C12 C11 C10 120.48(15) . .
C12 C11 H11 119.8 . .
C10 C11 H11 119.8 . .
C11 C12 C13 120.20(17) . .
C11 C12 H12 119.9 . .
C13 C12 H12 119.9 . .
C8 C13 C12 119.44(16) . .
C8 C13 H13 120.3 . .
C12 C13 H13 120.3 . .
C19 C14 C15 119.05(15) . .
C19 C14 N1 109.06(13) . .
C15 C14 N1 131.83(15) . .
C16 C15 C14 119.11(17) . .
C16 C15 H15 120.4 . .
C14 C15 H15 120.4 . .
C17 C16 C15 121.03(17) . .
C17 C16 H16 119.5 . .
C15 C16 H16 119.5 . .
C16 C17 C18 120.84(18) . .
C16 C17 H17 119.6 . .
C18 C17 H17 119.6 . .
C17 C18 C19 118.47(18) . .
C17 C18 H18 120.8 . .
C19 C18 H18 120.8 . .
O2 C19 C18 121.17(15) . .
O2 C19 C14 117.35(14) . .
C18 C19 C14 121.48(16) . .
O3 C20 H20A 109.5 . .
O3 C20 H20B 109.5 . .
H20A C20 H20B 109.5 . .
O3 C20 H20C 109.5 . .
H20A C20 H20C 109.5 . .
H20B C20 H20C 109.5 . .
Si1 C21 H21A 109.5 . .
Si1 C21 H21B 109.5 . .
H21A C21 H21B 109.5 . .
Si1 C21 H21C 109.5 . .
H21A C21 H21C 109.5 . .
H21B C21 H21C 109.5 . .
O4 C22 C23 110.61(18) . 2_766
O4 C22 H22A 109.5 . .
C23 C22 H22A 109.5 2_766 .
O4 C22 H22B 109.5 . .
C23 C22 H22B 109.5 2_766 .
H22A C22 H22B 108.1 . .
O4 C23 C22 109.59(19) . 2_766
O4 C23 H23A 109.8 . .
C22 C23 H23A 109.8 2_766 .
O4 C23 H23B 109.8 . .
C22 C23 H23B 109.8 2_766 .
H23A C23 H23B 108.2 . .
C22 O4 C23 108.72(17) . .

loop_
_geom_bond_atom_site_label_1
_geom_bond_atom_site_label_2
_geom_bond_distance
_geom_bond_site_symmetry_2
Cl1 Si1 2.1705(6) .
Si1 O1 1.6750(12) .
Si1 O2 1.6771(12) .
Si1 C21 1.8508(18) .
Si1 N1 2.0392(12) .
O1 C1 1.3571(17) .
O2 C19 1.364(2) .
O3 C3 1.356(2) .
O3 C20 1.426(2) .
N1 C7 1.3019(19) .
N1 C14 1.4251(19) .
C1 C2 1.381(2) .
C1 C6 1.4167(19) .
C2 C3 1.385(2) .
C2 H2 0.9300 .
C3 C4 1.401(2) .
C4 C5 1.375(2) .
C4 H4 0.9300 .
C5 C6 1.406(2) .
C5 H5 0.9300 .
C6 C7 1.452(2) .
C7 C8 1.4971(19) .
C8 C9 1.386(2) .
C8 C13 1.387(2) .
C9 C10 1.391(2) .
C9 H9 0.9300 .
C10 C11 1.376(3) .
C10 H10 0.9300 .
C11 C12 1.376(3) .
C11 H11 0.9300 .
C12 C13 1.391(2) .
C12 H12 0.9300 .
C13 H13 0.9300 .
C14 C19 1.396(2) .
C14 C15 1.396(2) .
C15 C16 1.389(3) .
C15 H15 0.9300 .
C16 C17 1.377(3) .
C16 H16 0.9300 .
C17 C18 1.381(3) .
C17 H17 0.9300 .
C18 C19 1.391(2) .
C18 H18 0.9300 .
C20 H20A 0.9600 .
C20 H20B 0.9600 .
C20 H20C 0.9600 .
C21 H21A 0.9600 .
C21 H21B 0.9600 .
C21 H21C 0.9600 .
C22 O4 1.399(3) .
C22 C23 1.497(3) 2_766
C22 H22A 0.9700 .
C22 H22B 0.9700 .
C23 O4 1.423(3) .
C23 C22 1.497(3) 2_766
C23 H23A 0.9700 .
C23 H23B 0.9700 .

loop_
_geom_torsion_atom_site_label_1
_geom_torsion_atom_site_label_2
_geom_torsion_atom_site_label_3
_geom_torsion_atom_site_label_4
_geom_torsion
_geom_torsion_site_symmetry_1
O2 Si1 O1 C1 -132.77(11) .
C21 Si1 O1 C1 37.66(13) .
N1 Si1 O1 C1 -53.01(11) .
Cl1 Si1 O1 C1 137.96(11) .
O1 Si1 O2 C19 97.40(13) .
C21 Si1 O2 C19 -73.00(15) .
N1 Si1 O2 C19 15.97(13) .
Cl1 Si1 O2 C19 -173.35(13) .
O1 Si1 N1 C7 40.49(12) .
O2 Si1 N1 C7 167.65(13) .
C21 Si1 N1 C7 -75.72(14) .
Cl1 Si1 N1 C7 113.3(2) .
O1 Si1 N1 C14 -142.17(11) .
O2 Si1 N1 C14 -15.01(10) .
C21 Si1 N1 C14 101.62(12) .
Cl1 Si1 N1 C14 -69.4(3) .
Si1 O1 C1 C2 -138.16(12) .
Si1 O1 C1 C6 42.13(18) .
O1 C1 C2 C3 177.97(13) .
C6 C1 C2 C3 -2.3(2) .
C20 O3 C3 C2 172.74(17) .
C20 O3 C3 C4 -5.4(3) .
C1 C2 C3 O3 -175.42(14) .
C1 C2 C3 C4 2.8(2) .
O3 C3 C4 C5 177.23(16) .
C2 C3 C4 C5 -0.9(3) .
C3 C4 C5 C6 -1.7(3) .
C4 C5 C6 C1 2.2(2) .
C4 C5 C6 C7 177.42(16) .
O1 C1 C6 C5 179.55(14) .
C2 C1 C6 C5 -0.2(2) .
O1 C1 C6 C7 4.2(2) .
C2 C1 C6 C7 -175.46(14) .
C14 N1 C7 C6 170.60(14) .
Si1 N1 C7 C6 -12.6(2) .
C14 N1 C7 C8 -9.6(2) .
Si1 N1 C7 C8 167.20(11) .
C5 C6 C7 N1 169.78(14) .
C1 C6 C7 N1 -15.1(2) .
C5 C6 C7 C8 -10.0(2) .
C1 C6 C7 C8 165.03(14) .
N1 C7 C8 C9 -78.9(2) .
C6 C7 C8 C9 100.92(18) .
N1 C7 C8 C13 102.27(19) .
C6 C7 C8 C13 -77.92(19) .
C13 C8 C9 C10 -1.2(3) .
C7 C8 C9 C10 179.94(16) .
C8 C9 C10 C11 -0.2(3) .
C9 C10 C11 C12 0.7(3) .
C10 C11 C12 C13 0.2(3) .
C9 C8 C13 C12 2.2(2) .
C7 C8 C13 C12 -178.99(15) .
C11 C12 C13 C8 -1.7(3) .
C7 N1 C14 C19 -172.04(15) .
Si1 N1 C14 C19 10.78(16) .
C7 N1 C14 C15 5.3(3) .
Si1 N1 C14 C15 -171.89(17) .
C19 C14 C15 C16 -0.7(3) .
N1 C14 C15 C16 -177.78(17) .
C14 C15 C16 C17 -0.2(3) .
C15 C16 C17 C18 0.5(3) .
C16 C17 C18 C19 0.1(3) .
Si1 O2 C19 C18 166.78(14) .
Si1 O2 C19 C14 -14.2(2) .
C17 C18 C19 O2 177.95(17) .
C17 C18 C19 C14 -1.0(3) .
C15 C14 C19 O2 -177.72(16) .
N1 C14 C19 O2 0.0(2) .
C15 C14 C19 C18 1.3(3) .
N1 C14 C19 C18 179.02(16) .
C23 C22 O4 C23 -59.6(3) 2_766
C22 C23 O4 C22 59.0(3) 2_766
